data_4132664
loop_
_publ_author_name
'Pranckevicius, Conor'
'Jimen\'ez-Halla, J Oscar C'
'Kirsch, Marius'
'Krummenacher, Ivo'
'Braunschweig, Holger'

_publ_section_title
;
 Complexation and Release of N-Heterocyclic Carbene-Aminoborylene Ligands
 from Group VI and VIII Metals.
;
_journal_issue 33
_journal_name_full 'Journal of the American Chemical Society'
_journal_page_first 10524
_journal_page_last 10529
_journal_paper_doi 10.1021/jacs.8b05398
_journal_volume 140
_journal_year 2018
_chemical_formula_moiety 'C50 H68 B2 Br4 N6'
_chemical_formula_sum 'C50 H68 B2 Br4 N6'
_chemical_formula_weight 1094.32
_space_group_crystal_system orthorhombic
_space_group_IT_number 61
_space_group_name_Hall '-P 2ac 2ab'
_space_group_name_H-M_alt 'P b c a'
_atom_sites_solution_hydrogens geom
_audit_creation_method SHELXL-2014/7
_cell_angle_alpha 90
_cell_angle_beta 90
_cell_angle_gamma 90
_cell_formula_units_Z 8
_cell_length_a 19.425(6)
_cell_length_b 21.843(8)
_cell_length_c 25.309(8)
_cell_measurement_reflns_used 9212
_cell_measurement_temperature 100(2)
_cell_measurement_theta_max 27.28
_cell_measurement_theta_min 2.29
_cell_volume 10739(6)
_computing_cell_refinement 'Bruker SAINT'
_computing_data_collection 'Bruker APEX2'
_computing_data_reduction 'Bruker SAINT'
_computing_molecular_graphics 'Bruker SHELXTL'
_computing_publication_material 'Bruker SHELXTL'
_computing_structure_refinement 'SHELXL-2014 (Sheldrick 2014)'
_computing_structure_solution 'SHELXS-97 (Sheldrick 2008)'
_diffrn_ambient_temperature 100(2)
_diffrn_measured_fraction_theta_full 0.999
_diffrn_measured_fraction_theta_max 0.999
_diffrn_measurement_device_type 'Bruker APEX-II CCD'
_diffrn_measurement_method '\f and \w scans'
_diffrn_radiation_type MoK\a
_diffrn_radiation_wavelength 0.71073
_diffrn_reflns_av_R_equivalents 0.1123
_diffrn_reflns_av_unetI/netI 0.0386
_diffrn_reflns_Laue_measured_fraction_full 0.999
_diffrn_reflns_Laue_measured_fraction_max 0.999
_diffrn_reflns_limit_h_max 23
_diffrn_reflns_limit_h_min -21
_diffrn_reflns_limit_k_max 26
_diffrn_reflns_limit_k_min -26
_diffrn_reflns_limit_l_max 30
_diffrn_reflns_limit_l_min -30
_diffrn_reflns_number 141948
_diffrn_reflns_point_group_measured_fraction_full 0.999
_diffrn_reflns_point_group_measured_fraction_max 0.999
_diffrn_reflns_theta_full 25.242
_diffrn_reflns_theta_max 25.248
_diffrn_reflns_theta_min 2.031
_diffrn_source 'sealed tube'
_exptl_absorpt_coefficient_mu 3.036
_exptl_absorpt_correction_T_max 0.7457
_exptl_absorpt_correction_T_min 0.5934
_exptl_absorpt_correction_type multi-scan
_exptl_absorpt_process_details sadabs
_exptl_crystal_colour colorless
_exptl_crystal_density_diffrn 1.354
_exptl_crystal_description block
_exptl_crystal_F_000 4479
_exptl_crystal_size_max 0.08
_exptl_crystal_size_mid 0.07
_exptl_crystal_size_min 0.06
_refine_diff_density_max 0.757
_refine_diff_density_min -0.574
_refine_diff_density_rms 0.076
_refine_ls_extinction_method none
_refine_ls_goodness_of_fit_ref 1.017
_refine_ls_hydrogen_treatment constr
_refine_ls_matrix_type full
_refine_ls_number_parameters 603
_refine_ls_number_reflns 9721
_refine_ls_number_restraints 5
_refine_ls_restrained_S_all 1.018
_refine_ls_R_factor_all 0.0582
_refine_ls_R_factor_gt 0.0330
_refine_ls_shift/su_max 0.001
_refine_ls_shift/su_mean 0.000
_refine_ls_structure_factor_coef Fsqd
_refine_ls_weighting_details 'w=1/[\s^2^(Fo^2^)+(0.0372P)^2^+10.9018P] where P=(Fo^2^+2Fc^2^)/3'
_refine_ls_weighting_scheme calc
_refine_ls_wR_factor_gt 0.0724
_refine_ls_wR_factor_ref 0.0834
_reflns_Friedel_coverage 0.000
_reflns_number_gt 7310
_reflns_number_total 9721
_reflns_threshold_expression 'I > 2\s(I)'
_cod_data_source_file ja8b05398_si_002.cif
_cod_data_source_block copr015_0ma
_cod_database_code 4132664
_shelx_shelxl_version_number 2014/7
_shelx_space_group_comment
;
The symmetry employed for this shelxl refinement is uniquely defined
by the following loop, which should always be used as a source of
symmetry information in preference to the above space-group names.
They are only intended as comments.
;

loop_
_space_group_symop_operation_xyz
'x, y, z'
'-x+1/2, -y, z+1/2'
'x+1/2, -y+1/2, -z'
'-x, y+1/2, -z+1/2'
'-x, -y, -z'
'x-1/2, y, -z-1/2'
'-x-1/2, y-1/2, z'
'x, -y-1/2, z-1/2'

loop_
_atom_site_label
_atom_site_type_symbol
_atom_site_fract_x
_atom_site_fract_y
_atom_site_fract_z
_atom_site_U_iso_or_equiv
_atom_site_adp_type
_atom_site_occupancy
_atom_site_site_symmetry_order
_atom_site_calc_flag
_atom_site_refinement_flags_posn
_atom_site_refinement_flags_adp
_atom_site_refinement_flags_occupancy
_atom_site_disorder_assembly
_atom_site_disorder_group
Br2 Br 0.30774(2) 0.47901(2) 0.49532(2) 0.02561(9) Uani 1 1 d . . . . .
N4 N 0.20696(12) 0.42966(11) 0.38342(9) 0.0167(5) Uani 1 1 d . . . . .
N6 N 0.13217(12) 0.49451(11) 0.41292(9) 0.0166(5) Uani 1 1 d . . . . .
N7 N 0.28764(13) 0.57468(12) 0.41681(10) 0.0210(6) Uani 1 1 d . . . . .
C2 C 0.28856(15) 0.34752(13) 0.40259(11) 0.0182(6) Uani 1 1 d . . . . .
C5 C 0.09772(15) 0.54351(14) 0.44112(11) 0.0170(6) Uani 1 1 d . . . . .
C6 C 0.06719(15) 0.59118(14) 0.41184(11) 0.0194(7) Uani 1 1 d . . . . .
C7 C 0.09648(16) 0.44882(14) 0.38612(11) 0.0204(7) Uani 1 1 d . . . . .
H7A H 0.0491 0.4466 0.3814 0.024 Uiso 1 1 calc R U . . .
C9 C 0.20024(15) 0.48292(13) 0.41102(10) 0.0155(6) Uani 1 1 d . . . . .
C14 C 0.31010(16) 0.41731(14) 0.32801(11) 0.0202(7) Uani 1 1 d . . . . .
C15 C 0.14349(15) 0.40834(14) 0.36828(11) 0.0192(7) Uani 1 1 d . . . . .
H15A H 0.1346 0.3727 0.3493 0.023 Uiso 1 1 calc R U . . .
C17 C 0.06948(16) 0.59285(15) 0.35229(11) 0.0230(7) Uani 1 1 d . . . . .
H17A H 0.1135 0.5786 0.3403 0.035 Uiso 1 1 calc R U . . .
H17B H 0.0624 0.6341 0.3403 0.035 Uiso 1 1 calc R U . . .
H17C H 0.0339 0.5670 0.3383 0.035 Uiso 1 1 calc R U . . .
C20 C 0.27109(15) 0.39836(13) 0.37139(11) 0.0168(6) Uani 1 1 d . . . . .
C21 C 0.03139(15) 0.63632(15) 0.43983(12) 0.0235(7) Uani 1 1 d . . . . .
H21A H 0.0117 0.6686 0.4213 0.028 Uiso 1 1 calc R U . . .
C26 C 0.24236(17) 0.32538(15) 0.44634(12) 0.0240(7) Uani 1 1 d . . . . .
H26A H 0.2312 0.3590 0.4692 0.036 Uiso 1 1 calc R U . . .
H26B H 0.2656 0.2941 0.4662 0.036 Uiso 1 1 calc R U . . .
H26C H 0.2008 0.3089 0.4315 0.036 Uiso 1 1 calc R U . . .
C27 C 0.36995(16) 0.38475(14) 0.31724(12) 0.0231(7) Uani 1 1 d . . . . .
H27A H 0.3970 0.3964 0.2887 0.028 Uiso 1 1 calc R U . . .
C30 C 0.05461(16) 0.58636(15) 0.52166(12) 0.0241(7) Uani 1 1 d . . . . .
H30A H 0.0510 0.5855 0.5583 0.029 Uiso 1 1 calc R U . . .
C31 C 0.39063(16) 0.33494(15) 0.34808(13) 0.0245(7) Uani 1 1 d . . . . .
C33 C 0.09026(15) 0.53902(14) 0.49639(11) 0.0199(7) Uani 1 1 d . . . . .
C34 C 0.34918(17) 0.31698(14) 0.39035(12) 0.0233(7) Uani 1 1 d . . . . .
H34A H 0.3625 0.2837 0.4109 0.028 Uiso 1 1 calc R U . . .
C42 C 0.11625(16) 0.48429(15) 0.52704(12) 0.0253(7) Uani 1 1 d . . . . .
H42A H 0.1001 0.4474 0.5106 0.038 Uiso 1 1 calc R U . . .
H42B H 0.0995 0.4862 0.5627 0.038 Uiso 1 1 calc R U . . .
H42C H 0.1657 0.4845 0.5273 0.038 Uiso 1 1 calc R U . . .
C47 C 0.35113(16) 0.60479(15) 0.43674(13) 0.0268(8) Uani 1 1 d . . . . .
H47A H 0.3702 0.6299 0.4087 0.032 Uiso 1 1 calc R U . . .
H47B H 0.3847 0.5734 0.4451 0.032 Uiso 1 1 calc R U . . .
C57 C 0.25520(17) 0.60754(14) 0.37235(12) 0.0237(7) Uani 1 1 d . . . . .
H57A H 0.2211 0.5810 0.3562 0.028 Uiso 1 1 calc R U . . .
H57B H 0.2901 0.6163 0.3460 0.028 Uiso 1 1 calc R U . . .
C62 C 0.02432(16) 0.63457(15) 0.49441(13) 0.0262(7) Uani 1 1 d . . . . .
C69 C 0.22052(17) 0.66730(15) 0.38843(15) 0.0333(8) Uani 1 1 d . . . . .
H69A H 0.1941 0.6828 0.3593 0.050 Uiso 1 1 calc R U . . .
H69B H 0.2550 0.6967 0.3981 0.050 Uiso 1 1 calc R U . . .
H69C H 0.1907 0.6600 0.4180 0.050 Uiso 1 1 calc R U . . .
C73 C 0.28843(18) 0.46993(15) 0.29269(13) 0.0287(8) Uani 1 1 d . . . . .
H73A H 0.2393 0.4693 0.2883 0.043 Uiso 1 1 calc R U . . .
H73B H 0.3103 0.4659 0.2588 0.043 Uiso 1 1 calc R U . . .
H73C H 0.3020 0.5080 0.3086 0.043 Uiso 1 1 calc R U . . .
C77 C 0.3406(2) 0.64447(17) 0.48527(14) 0.0377(9) Uani 1 1 d . . . . .
H77A H 0.3834 0.6634 0.4949 0.057 Uiso 1 1 calc R U . . .
H77B H 0.3245 0.6196 0.5140 0.057 Uiso 1 1 calc R U . . .
H77C H 0.3071 0.6756 0.4776 0.057 Uiso 1 1 calc R U . . .
C85 C 0.45528(19) 0.29899(17) 0.33515(16) 0.0400(9) Uani 1 1 d . . . . .
H85A H 0.4630 0.2998 0.2977 0.060 Uiso 1 1 calc R U . . .
H85B H 0.4498 0.2574 0.3466 0.060 Uiso 1 1 calc R U . . .
H85C H 0.4939 0.3170 0.3529 0.060 Uiso 1 1 calc R U . . .
B1 B 0.26284(18) 0.51997(16) 0.43567(13) 0.0199(7) Uani 1 1 d . . . . .
C90 C -0.0177(2) 0.68306(17) 0.52297(15) 0.0402(9) Uani 1 1 d . . . . .
H90A H -0.0121 0.7217 0.5055 0.060 Uiso 1 1 calc R U . . .
H90B H -0.0021 0.6864 0.5589 0.060 Uiso 1 1 calc R U . . .
H90C H -0.0654 0.6717 0.5226 0.060 Uiso 1 1 calc R U . . .
N10 N 0.33000(13) 0.29258(13) 0.16624(10) 0.0248(6) Uani 1 1 d . . . . .
N11 N 0.39929(13) 0.21811(13) 0.14603(10) 0.0242(6) Uani 1 1 d . . . . .
C23 C 0.23277(16) 0.30771(15) 0.22547(12) 0.0248(7) Uani 1 1 d . . . . .
C32 C 0.43879(16) 0.26915(15) 0.15769(12) 0.0243(7) Uani 1 1 d . . . . .
H32A H 0.4866 0.2713 0.1568 0.029 Uiso 1 1 calc R U . . .
C41 C 0.39572(16) 0.31516(16) 0.17054(12) 0.0241(7) Uani 1 1 d . . . . .
H41A H 0.4081 0.3547 0.1804 0.029 Uiso 1 1 calc R U . . .
C43 C 0.26788(16) 0.32561(16) 0.17978(12) 0.0267(8) Uani 1 1 d . . . . .
C49 C 0.44967(16) 0.08068(16) 0.06775(13) 0.0289(8) Uani 1 1 d . . . . .
H49A H 0.4457 0.0659 0.0334 0.035 Uiso 1 1 calc R U . . .
C50 C 0.42756(16) 0.15896(15) 0.13173(12) 0.0243(7) Uani 1 1 d . . . . .
C51 C 0.48994(18) 0.06866(17) 0.15602(13) 0.0322(8) Uani 1 1 d . . . . .
H51A H 0.5129 0.0457 0.1814 0.039 Uiso 1 1 calc R U . . .
C53 C 0.17121(17) 0.33763(16) 0.23620(13) 0.0289(8) Uani 1 1 d . . . . .
H53A H 0.1459 0.3258 0.2657 0.035 Uiso 1 1 calc R U . . .
C54 C 0.24540(18) 0.37342(17) 0.14699(12) 0.0311(8) Uani 1 1 d . . . . .
C55 C 0.33194(17) 0.23344(17) 0.15100(12) 0.0289(8) Uani 1 1 d . . . . .
C56 C 0.42162(16) 0.13791(16) 0.07945(12) 0.0253(7) Uani 1 1 d . . . . .
C61 C 0.14625(18) 0.38431(17) 0.20471(13) 0.0338(9) Uani 1 1 d . . . . .
C63 C 0.26000(17) 0.25978(15) 0.26325(12) 0.0288(8) Uani 1 1 d . . . . .
H63A H 0.3086 0.2548 0.2579 0.043 Uiso 1 1 calc R U . . .
H63B H 0.2371 0.2216 0.2569 0.043 Uiso 1 1 calc R U . . .
H63C H 0.2516 0.2726 0.2990 0.043 Uiso 1 1 calc R U . . .
C66 C 0.48317(17) 0.04493(16) 0.10495(13) 0.0298(8) Uani 1 1 d . . . . .
C67 C 0.46325(18) 0.12580(16) 0.17002(12) 0.0289(8) Uani 1 1 d . . . . .
C80 C 0.18414(19) 0.40146(18) 0.16026(14) 0.0369(9) Uani 1 1 d . . . . .
H80A H 0.1676 0.4328 0.1389 0.044 Uiso 1 1 calc R U . . .
C84 C 0.38679(19) 0.17543(18) 0.03741(13) 0.0376(9) Uani 1 1 d . . . . .
H84A H 0.3960 0.2181 0.0434 0.056 Uiso 1 1 calc R U . . .
H84B H 0.3380 0.1684 0.0387 0.056 Uiso 1 1 calc R U . . .
H84C H 0.4041 0.1638 0.0033 0.056 Uiso 1 1 calc R U . . .
C88 C 0.0802(2) 0.4172(2) 0.21926(16) 0.0487(11) Uani 1 1 d . . . . .
H88A H 0.0551 0.4270 0.1877 0.073 Uiso 1 1 calc R U . . .
H88B H 0.0911 0.4543 0.2379 0.073 Uiso 1 1 calc R U . . .
H88C H 0.0527 0.3913 0.2414 0.073 Uiso 1 1 calc R U . . .
C91 C 0.5106(2) -0.01801(17) 0.09073(15) 0.0433(10) Uani 1 1 d . . . . .
H91A H 0.5433 -0.0309 0.1169 0.065 Uiso 1 1 calc R U . . .
H91B H 0.5327 -0.0163 0.0568 0.065 Uiso 1 1 calc R U . . .
H91C H 0.4732 -0.0467 0.0894 0.065 Uiso 1 1 calc R U . . .
C92 C 0.28683(19) 0.3939(2) 0.09979(14) 0.0426(10) Uani 1 1 d . . . . .
H92A H 0.2993 0.3589 0.0789 0.064 Uiso 1 1 calc R U . . .
H92B H 0.3278 0.4144 0.1116 0.064 Uiso 1 1 calc R U . . .
H92C H 0.2598 0.4215 0.0788 0.064 Uiso 1 1 calc R U . . .
C93 C 0.4745(2) 0.15055(18) 0.22509(12) 0.0403(10) Uani 1 1 d . . . . .
H93A H 0.4330 0.1696 0.2374 0.060 Uiso 1 1 calc R U . . .
H93B H 0.5110 0.1802 0.2245 0.060 Uiso 1 1 calc R U . . .
H93C H 0.4868 0.1176 0.2483 0.060 Uiso 1 1 calc R U . . .
Br1 Br 0.11396(2) 0.24344(2) 0.35458(2) 0.02602(9) Uani 1 1 d . . . . .
Br5 Br 0.43366(2) 0.47509(2) 0.18291(2) 0.02953(9) Uani 1 1 d . . . . .
C99 C 0.1204(4) 0.1423(4) 0.1872(4) 0.068(3) Uani 0.7727(14) 1 d . . P A 1
H99A H 0.0778 0.1207 0.1822 0.102 Uiso 0.7727(14) 1 calc R U P A 1
H99B H 0.1136 0.1850 0.1798 0.102 Uiso 0.7727(14) 1 calc R U P A 1
H99C H 0.1354 0.1375 0.2231 0.102 Uiso 0.7727(14) 1 calc R U P A 1
C103 C 0.3046(3) 0.0509(2) 0.1849(2) 0.0456(14) Uani 0.7727(14) 1 d . . P A 1
H10A H 0.3307 0.0330 0.2132 0.068 Uiso 0.7727(14) 1 calc R U P A 1
H10B H 0.3334 0.0550 0.1543 0.068 Uiso 0.7727(14) 1 calc R U P A 1
H10C H 0.2662 0.0250 0.1767 0.068 Uiso 0.7727(14) 1 calc R U P A 1
B2 B 0.2629(2) 0.1983(2) 0.13564(17) 0.0213(10) Uani 0.7727(14) 1 d D . P A 1
N45 N 0.2406(2) 0.14594(17) 0.15977(15) 0.0295(7) Uani 0.7727(14) 1 d D . P A 1
C100 C 0.2780(3) 0.1153(3) 0.2021(2) 0.0295(7) Uani 0.7727(14) 1 d D . P A 1
H10D H 0.2480 0.1108 0.2324 0.035 Uiso 0.7727(14) 1 calc R U P A 1
H10E H 0.3168 0.1404 0.2126 0.035 Uiso 0.7727(14) 1 calc R U P A 1
C96 C 0.1714(5) 0.1182(5) 0.1523(4) 0.039(2) Uani 0.7727(14) 1 d . . P A 1
H96A H 0.1567 0.1249 0.1162 0.047 Uiso 0.7727(14) 1 calc R U P A 1
H96B H 0.1747 0.0743 0.1578 0.047 Uiso 0.7727(14) 1 calc R U P A 1
Br7 Br 0.20791(2) 0.23685(2) 0.07979(2) 0.02942(16) Uani 0.7727(14) 1 d D . P A 1
B2A B 0.2830(9) 0.1662(8) 0.1613(7) 0.034(4) Uiso 0.2273(14) 1 d D . P A 2
N45A N 0.2218(7) 0.1668(7) 0.1369(6) 0.042(4) Uiso 0.2273(14) 1 d D . P A 2
C91A C 0.2043(8) 0.2082(8) 0.0978(6) 0.030(4) Uiso 0.2273(14) 1 d D . P A 2
H91D H 0.2001 0.1856 0.0650 0.036 Uiso 0.2273(14) 1 calc R U P A 2
H91E H 0.2425 0.2363 0.0937 0.036 Uiso 0.2273(14) 1 calc R U P A 2
C96A C 0.1682(19) 0.1217(17) 0.1375(11) 0.027(7) Uiso 0.2273(14) 1 d . . P A 2
H96C H 0.1837 0.0826 0.1513 0.032 Uiso 0.2273(14) 1 calc R U P A 2
H96D H 0.1470 0.1161 0.1032 0.032 Uiso 0.2273(14) 1 calc R U P A 2
Br7A Br 0.30370(11) 0.09884(10) 0.20932(10) 0.0498(8) Uani 0.2273(14) 1 d D . P A 2
C90A C 0.1359(9) 0.2482(8) 0.1049(7) 0.046(4) Uiso 0.2273(14) 1 d . . P A 2
H90D H 0.1304 0.2746 0.0749 0.069 Uiso 0.2273(14) 1 calc R U P A 2
H90E H 0.0968 0.2215 0.1075 0.069 Uiso 0.2273(14) 1 calc R U P A 2
H90F H 0.1395 0.2724 0.1364 0.069 Uiso 0.2273(14) 1 calc R U P A 2
C99A C 0.1144(15) 0.1615(11) 0.1823(10) 0.023(5) Uiso 0.2273(14) 1 d . . P A 2
H99D H 0.0734 0.1380 0.1886 0.034 Uiso 0.2273(14) 1 calc R U P A 2
H99E H 0.1384 0.1674 0.2151 0.034 Uiso 0.2273(14) 1 calc R U P A 2
H99F H 0.1022 0.2005 0.1677 0.034 Uiso 0.2273(14) 1 calc R U P A 2

loop_
_atom_site_aniso_label
_atom_site_aniso_U_11
_atom_site_aniso_U_22
_atom_site_aniso_U_33
_atom_site_aniso_U_23
_atom_site_aniso_U_13
_atom_site_aniso_U_12
Br2 0.02601(17) 0.02306(17) 0.02775(17) 0.00242(14) -0.00868(13) -0.00148(14)
N4 0.0192(13) 0.0150(13) 0.0161(12) -0.0005(10) 0.0005(10) 0.0002(11)
N6 0.0186(13) 0.0151(13) 0.0160(12) 0.0005(10) -0.0013(10) 0.0003(10)
N7 0.0189(13) 0.0173(14) 0.0268(14) 0.0004(11) -0.0010(11) -0.0009(11)
C2 0.0227(16) 0.0132(16) 0.0188(15) -0.0022(12) -0.0039(12) -0.0038(13)
C5 0.0152(15) 0.0180(16) 0.0176(14) -0.0019(12) 0.0017(12) -0.0036(12)
C6 0.0147(15) 0.0194(17) 0.0241(16) 0.0002(13) 0.0005(12) -0.0038(13)
C7 0.0209(16) 0.0209(17) 0.0193(15) 0.0004(13) -0.0015(13) -0.0044(13)
C9 0.0190(15) 0.0138(15) 0.0137(13) 0.0039(11) -0.0008(11) 0.0012(12)
C14 0.0238(17) 0.0168(16) 0.0199(15) -0.0013(12) -0.0012(13) -0.0009(13)
C15 0.0218(16) 0.0181(17) 0.0177(15) -0.0037(12) -0.0030(12) -0.0044(13)
C17 0.0240(17) 0.0212(17) 0.0239(16) 0.0046(13) -0.0023(13) 0.0010(14)
C20 0.0188(16) 0.0145(16) 0.0170(14) -0.0033(12) -0.0021(12) 0.0022(13)
C21 0.0180(17) 0.0201(17) 0.0323(18) -0.0010(14) -0.0004(14) -0.0016(14)
C26 0.0307(18) 0.0199(17) 0.0213(16) 0.0020(13) -0.0037(14) -0.0009(14)
C27 0.0236(17) 0.0209(17) 0.0249(16) -0.0043(13) 0.0041(13) -0.0040(14)
C30 0.0196(17) 0.0326(19) 0.0202(16) -0.0044(14) 0.0029(13) -0.0075(14)
C31 0.0225(17) 0.0202(17) 0.0309(18) -0.0045(14) -0.0025(14) 0.0022(14)
C33 0.0155(15) 0.0246(17) 0.0194(15) -0.0020(13) -0.0005(12) -0.0048(13)
C34 0.0281(18) 0.0149(16) 0.0269(17) 0.0006(13) -0.0097(14) -0.0007(14)
C42 0.0255(17) 0.0316(19) 0.0189(15) 0.0041(14) -0.0006(13) -0.0038(15)
C47 0.0214(17) 0.0239(18) 0.0351(19) -0.0012(15) 0.0007(14) -0.0062(14)
C57 0.0208(17) 0.0179(17) 0.0323(17) 0.0052(14) -0.0010(14) -0.0014(13)
C62 0.0194(16) 0.0253(18) 0.0338(18) -0.0093(15) 0.0052(14) -0.0041(14)
C69 0.0231(18) 0.0206(18) 0.056(2) 0.0068(17) -0.0026(17) 0.0001(15)
C73 0.0322(19) 0.0264(19) 0.0274(17) 0.0062(14) 0.0067(14) 0.0048(15)
C77 0.039(2) 0.032(2) 0.042(2) -0.0080(17) -0.0027(17) -0.0087(17)
C85 0.032(2) 0.032(2) 0.056(2) -0.0020(18) 0.0051(18) 0.0095(17)
B1 0.0180(18) 0.0183(19) 0.0234(17) -0.0029(15) 0.0002(14) 0.0040(15)
C90 0.039(2) 0.034(2) 0.048(2) -0.0138(18) 0.0086(18) 0.0056(18)
N10 0.0188(14) 0.0353(17) 0.0203(13) -0.0063(12) 0.0037(11) -0.0055(12)
N11 0.0195(14) 0.0320(16) 0.0211(13) -0.0052(12) 0.0034(11) -0.0069(12)
C23 0.0207(17) 0.0314(19) 0.0223(16) -0.0069(14) -0.0013(13) -0.0060(14)
C32 0.0205(17) 0.0291(19) 0.0233(16) 0.0024(14) -0.0039(13) -0.0073(15)
C41 0.0179(16) 0.0304(19) 0.0240(16) -0.0007(14) -0.0019(13) -0.0067(14)
C43 0.0189(17) 0.036(2) 0.0247(17) -0.0090(15) 0.0000(14) -0.0031(15)
C49 0.0212(17) 0.042(2) 0.0241(17) -0.0072(15) 0.0046(14) -0.0054(16)
C50 0.0220(17) 0.0282(19) 0.0228(16) -0.0011(14) 0.0053(13) -0.0096(15)
C51 0.029(2) 0.040(2) 0.0275(18) 0.0107(16) 0.0038(15) -0.0070(17)
C53 0.0274(19) 0.035(2) 0.0243(17) -0.0108(15) 0.0043(14) -0.0017(16)
C54 0.0286(19) 0.043(2) 0.0224(17) -0.0018(16) -0.0029(15) -0.0063(17)
C55 0.0205(17) 0.046(2) 0.0200(16) -0.0088(15) 0.0072(13) -0.0088(16)
C56 0.0180(16) 0.034(2) 0.0237(16) -0.0064(15) 0.0035(13) -0.0061(14)
C61 0.0260(19) 0.043(2) 0.0321(19) -0.0043(17) -0.0025(15) 0.0049(17)
C63 0.0254(18) 0.033(2) 0.0282(17) -0.0076(15) 0.0046(14) -0.0008(15)
C66 0.0242(18) 0.0294(19) 0.0358(19) -0.0005(16) 0.0115(15) -0.0077(15)
C67 0.033(2) 0.030(2) 0.0234(17) 0.0010(14) 0.0063(15) -0.0106(16)
C80 0.035(2) 0.040(2) 0.036(2) 0.0019(17) -0.0062(17) 0.0055(18)
C84 0.034(2) 0.051(2) 0.0277(18) -0.0119(17) -0.0064(16) 0.0081(18)
C88 0.038(2) 0.055(3) 0.054(3) -0.002(2) 0.0028(19) 0.017(2)
C91 0.044(2) 0.039(2) 0.047(2) 0.0013(18) 0.0133(18) 0.0012(19)
C92 0.033(2) 0.061(3) 0.033(2) 0.0099(19) 0.0002(16) -0.003(2)
C93 0.057(3) 0.043(2) 0.0203(17) 0.0035(16) -0.0025(17) -0.006(2)
Br1 0.01815(16) 0.02009(17) 0.03982(19) 0.00221(14) 0.00039(13) 0.00071(13)
Br5 0.02767(18) 0.02622(18) 0.03471(18) 0.00626(15) 0.00723(14) -0.00052(15)
C99 0.025(4) 0.055(6) 0.123(7) -0.021(6) 0.027(4) -0.017(4)
C103 0.053(3) 0.014(3) 0.070(4) 0.000(2) 0.025(3) 0.001(2)
B2 0.013(2) 0.025(3) 0.025(2) -0.008(2) 0.0065(19) -0.005(2)
N45 0.0242(19) 0.0239(19) 0.0405(19) -0.0058(15) 0.0103(15) -0.0049(14)
C100 0.0242(19) 0.0239(19) 0.0405(19) -0.0058(15) 0.0103(15) -0.0049(14)
C96 0.036(4) 0.040(4) 0.041(5) -0.004(4) 0.003(4) -0.019(3)
Br7 0.0225(2) 0.0387(3) 0.0271(3) -0.0060(2) -0.00560(18) 0.0008(2)
Br7A 0.0399(13) 0.0320(14) 0.0776(15) 0.0109(11) 0.0246(11) -0.0020(9)

loop_
_atom_type_symbol
_atom_type_description
_atom_type_scat_dispersion_real
_atom_type_scat_dispersion_imag
_atom_type_scat_source
C C 0.0033 0.0016 'International Tables Vol C Tables 4.2.6.8 and 6.1.1.4'
H H 0.0000 0.0000 'International Tables Vol C Tables 4.2.6.8 and 6.1.1.4'
B B 0.0013 0.0007 'International Tables Vol C Tables 4.2.6.8 and 6.1.1.4'
Br Br -0.2901 2.4595 'International Tables Vol C Tables 4.2.6.8 and 6.1.1.4'
N N 0.0061 0.0033 'International Tables Vol C Tables 4.2.6.8 and 6.1.1.4'

loop_
_geom_angle_atom_site_label_1
_geom_angle_atom_site_label_2
_geom_angle_atom_site_label_3
_geom_angle
C9 N4 C15 110.3(2)
C9 N4 C20 126.2(2)
C15 N4 C20 123.5(2)
C9 N6 C7 109.7(2)
C9 N6 C5 127.5(2)
C7 N6 C5 122.6(2)
B1 N7 C57 122.6(3)
B1 N7 C47 123.9(3)
C57 N7 C47 113.4(2)
C34 C2 C20 117.3(3)
C34 C2 C26 121.0(3)
C20 C2 C26 121.6(3)
C6 C5 C33 122.0(3)
C6 C5 N6 118.8(2)
C33 C5 N6 119.0(3)
C21 C6 C5 117.6(3)
C21 C6 C17 120.2(3)
C5 C6 C17 122.1(3)
C15 C7 N6 107.2(3)
C15 C7 H7A 126.4
N6 C7 H7A 126.4
N6 C9 N4 105.8(2)
N6 C9 B1 129.9(3)
N4 C9 B1 124.2(3)
C27 C14 C20 117.1(3)
C27 C14 C73 120.3(3)
C20 C14 C73 122.5(3)
C7 C15 N4 107.0(3)
C7 C15 H15A 126.5
N4 C15 H15A 126.5
C6 C17 H17A 109.5
C6 C17 H17B 109.5
H17A C17 H17B 109.5
C6 C17 H17C 109.5
H17A C17 H17C 109.5
H17B C17 H17C 109.5
C14 C20 C2 123.1(3)
C14 C20 N4 119.4(3)
C2 C20 N4 117.5(3)
C62 C21 C6 122.2(3)
C62 C21 H21A 118.9
C6 C21 H21A 118.9
C2 C26 H26A 109.5
C2 C26 H26B 109.5
H26A C26 H26B 109.5
C2 C26 H26C 109.5
H26A C26 H26C 109.5
H26B C26 H26C 109.5
C14 C27 C31 121.9(3)
C14 C27 H27A 119.0
C31 C27 H27A 119.0
C62 C30 C33 122.9(3)
C62 C30 H30A 118.6
C33 C30 H30A 118.6
C34 C31 C27 118.8(3)
C34 C31 C85 119.8(3)
C27 C31 C85 121.4(3)
C30 C33 C5 116.9(3)
C30 C33 C42 121.0(3)
C5 C33 C42 122.0(3)
C2 C34 C31 121.7(3)
C2 C34 H34A 119.2
C31 C34 H34A 119.2
C33 C42 H42A 109.5
C33 C42 H42B 109.5
H42A C42 H42B 109.5
C33 C42 H42C 109.5
H42A C42 H42C 109.5
H42B C42 H42C 109.5
N7 C47 C77 114.6(3)
N7 C47 H47A 108.6
C77 C47 H47A 108.6
N7 C47 H47B 108.6
C77 C47 H47B 108.6
H47A C47 H47B 107.6
N7 C57 C69 113.7(3)
N7 C57 H57A 108.8
C69 C57 H57A 108.8
N7 C57 H57B 108.8
C69 C57 H57B 108.8
H57A C57 H57B 107.7
C21 C62 C30 118.2(3)
C21 C62 C90 120.5(3)
C30 C62 C90 121.3(3)
C57 C69 H69A 109.5
C57 C69 H69B 109.5
H69A C69 H69B 109.5
C57 C69 H69C 109.5
H69A C69 H69C 109.5
H69B C69 H69C 109.5
C14 C73 H73A 109.5
C14 C73 H73B 109.5
H73A C73 H73B 109.5
C14 C73 H73C 109.5
H73A C73 H73C 109.5
H73B C73 H73C 109.5
C47 C77 H77A 109.5
C47 C77 H77B 109.5
H77A C77 H77B 109.5
C47 C77 H77C 109.5
H77A C77 H77C 109.5
H77B C77 H77C 109.5
C31 C85 H85A 109.5
C31 C85 H85B 109.5
H85A C85 H85B 109.5
C31 C85 H85C 109.5
H85A C85 H85C 109.5
H85B C85 H85C 109.5
N7 B1 C9 125.1(3)
N7 B1 Br2 120.6(2)
C9 B1 Br2 114.2(2)
C62 C90 H90A 109.5
C62 C90 H90B 109.5
H90A C90 H90B 109.5
C62 C90 H90C 109.5
H90A C90 H90C 109.5
H90B C90 H90C 109.5
C55 N10 C41 109.9(3)
C55 N10 C43 124.7(3)
C41 N10 C43 125.3(3)
C55 N11 C32 108.4(3)
C55 N11 C50 127.5(3)
C32 N11 C50 124.1(3)
C53 C23 C43 116.7(3)
C53 C23 C63 120.2(3)
C43 C23 C63 123.1(3)
C41 C32 N11 107.9(3)
C41 C32 H32A 126.0
N11 C32 H32A 126.0
C32 C41 N10 106.9(3)
C32 C41 H41A 126.6
N10 C41 H41A 126.6
C23 C43 C54 123.1(3)
C23 C43 N10 117.6(3)
C54 C43 N10 119.4(3)
C66 C49 C56 123.0(3)
C66 C49 H49A 118.5
C56 C49 H49A 118.5
C67 C50 C56 121.7(3)
C67 C50 N11 118.5(3)
C56 C50 N11 119.7(3)
C67 C51 C66 122.0(3)
C67 C51 H51A 119.0
C66 C51 H51A 119.0
C61 C53 C23 122.4(3)
C61 C53 H53A 118.8
C23 C53 H53A 118.8
C80 C54 C43 117.0(3)
C80 C54 C92 121.4(3)
C43 C54 C92 121.6(3)
N10 C55 N11 106.9(3)
N10 C55 B2 120.5(3)
N11 C55 B2 132.1(3)
N10 C55 B2A 137.6(7)
N11 C55 B2A 109.1(6)
C49 C56 C50 117.4(3)
C49 C56 C84 120.9(3)
C50 C56 C84 121.6(3)
C53 C61 C80 118.5(3)
C53 C61 C88 120.5(3)
C80 C61 C88 121.0(3)
C23 C63 H63A 109.5
C23 C63 H63B 109.5
H63A C63 H63B 109.5
C23 C63 H63C 109.5
H63A C63 H63C 109.5
H63B C63 H63C 109.5
C49 C66 C51 117.6(3)
C49 C66 C91 121.0(3)
C51 C66 C91 121.4(3)
C50 C67 C51 118.2(3)
C50 C67 C93 121.8(3)
C51 C67 C93 120.0(3)
C54 C80 C61 122.1(3)
C54 C80 H80A 118.9
C61 C80 H80A 118.9
C56 C84 H84A 109.5
C56 C84 H84B 109.5
H84A C84 H84B 109.5
C56 C84 H84C 109.5
H84A C84 H84C 109.5
H84B C84 H84C 109.5
C61 C88 H88A 109.5
C61 C88 H88B 109.5
H88A C88 H88B 109.5
C61 C88 H88C 109.5
H88A C88 H88C 109.5
H88B C88 H88C 109.5
C66 C91 H91A 109.5
C66 C91 H91B 109.5
H91A C91 H91B 109.5
C66 C91 H91C 109.5
H91A C91 H91C 109.5
H91B C91 H91C 109.5
C54 C92 H92A 109.5
C54 C92 H92B 109.5
H92A C92 H92B 109.5
C54 C92 H92C 109.5
H92A C92 H92C 109.5
H92B C92 H92C 109.5
C67 C93 H93A 109.5
C67 C93 H93B 109.5
H93A C93 H93B 109.5
C67 C93 H93C 109.5
H93A C93 H93C 109.5
H93B C93 H93C 109.5
C96 C99 H99A 109.5
C96 C99 H99B 109.5
H99A C99 H99B 109.5
C96 C99 H99C 109.5
H99A C99 H99C 109.5
H99B C99 H99C 109.5
C100 C103 H10A 109.5
C100 C103 H10B 109.5
H10A C103 H10B 109.5
C100 C103 H10C 109.5
H10A C103 H10C 109.5
H10B C103 H10C 109.5
N45 B2 C55 124.1(4)
N45 B2 Br7 120.6(3)
C55 B2 Br7 115.3(3)
B2 N45 C100 123.7(4)
B2 N45 C96 124.8(5)
C100 N45 C96 110.9(5)
N45 C100 C103 112.0(5)
N45 C100 H10D 109.2
C103 C100 H10D 109.2
N45 C100 H10E 109.2
C103 C100 H10E 109.2
H10D C100 H10E 107.9
C99 C96 N45 113.5(7)
C99 C96 H96A 108.9
N45 C96 H96A 108.9
C99 C96 H96B 108.9
N45 C96 H96B 108.9
H96A C96 H96B 107.7
N45A B2A C55 113.7(11)
N45A B2A Br7A 118.5(13)
C55 B2A Br7A 127.4(9)
B2A N45A C91A 123.7(15)
B2A N45A C96A 129.2(18)
C91A N45A C96A 106.2(17)
N45A C91A C90A 118.8(15)
N45A C91A H91D 107.6
C90A C91A H91D 107.6
N45A C91A H91E 107.6
C90A C91A H91E 107.6
H91D C91A H91E 107.0
N45A C96A C99A 96(2)
N45A C96A H96C 112.6
C99A C96A H96C 112.6
N45A C96A H96D 112.6
C99A C96A H96D 112.6
H96C C96A H96D 110.1
C91A C90A H90D 109.5
C91A C90A H90E 109.5
H90D C90A H90E 109.5
C91A C90A H90F 109.5
H90D C90A H90F 109.5
H90E C90A H90F 109.5
C96A C99A H99D 109.5
C96A C99A H99E 109.5
H99D C99A H99E 109.5
C96A C99A H99F 109.5
H99D C99A H99F 109.5
H99E C99A H99F 109.5

loop_
_geom_bond_atom_site_label_1
_geom_bond_atom_site_label_2
_geom_bond_distance
Br2 B1 1.960(3)
N4 C9 1.363(4)
N4 C15 1.372(4)
N4 C20 1.453(4)
N6 C9 1.347(4)
N6 C7 1.392(4)
N6 C5 1.450(4)
N7 B1 1.374(4)
N7 C57 1.476(4)
N7 C47 1.486(4)
C2 C34 1.388(4)
C2 C20 1.404(4)
C2 C26 1.505(4)
C5 C6 1.409(4)
C5 C33 1.410(4)
C6 C21 1.399(4)
C6 C17 1.508(4)
C7 C15 1.349(4)
C7 H7A 0.9300
C9 B1 1.588(4)
C14 C27 1.390(4)
C14 C20 1.397(4)
C14 C73 1.516(4)
C15 H15A 0.9300
C17 H17A 0.9600
C17 H17B 0.9600
C17 H17C 0.9600
C21 C62 1.389(4)
C21 H21A 0.9300
C26 H26A 0.9600
C26 H26B 0.9600
C26 H26C 0.9600
C27 C31 1.398(4)
C27 H27A 0.9300
C30 C62 1.389(5)
C30 C33 1.399(4)
C30 H30A 0.9300
C31 C34 1.395(4)
C31 C85 1.517(4)
C33 C42 1.512(4)
C34 H34A 0.9300
C42 H42A 0.9600
C42 H42B 0.9600
C42 H42C 0.9600
C47 C77 1.517(5)
C47 H47A 0.9700
C47 H47B 0.9700
C57 C69 1.524(4)
C57 H57A 0.9700
C57 H57B 0.9700
C62 C90 1.520(4)
C69 H69A 0.9600
C69 H69B 0.9600
C69 H69C 0.9600
C73 H73A 0.9600
C73 H73B 0.9600
C73 H73C 0.9600
C77 H77A 0.9600
C77 H77B 0.9600
C77 H77C 0.9600
C85 H85A 0.9600
C85 H85B 0.9600
C85 H85C 0.9600
C90 H90A 0.9600
C90 H90B 0.9600
C90 H90C 0.9600
N10 C55 1.349(4)
N10 C41 1.373(4)
N10 C43 1.447(4)
N11 C55 1.356(4)
N11 C32 1.385(4)
N11 C50 1.450(4)
C23 C53 1.390(5)
C23 C43 1.398(4)
C23 C63 1.513(5)
C32 C41 1.348(5)
C32 H32A 0.9300
C41 H41A 0.9300
C43 C54 1.404(5)
C49 C66 1.386(5)
C49 C56 1.395(5)
C49 H49A 0.9300
C50 C67 1.395(5)
C50 C56 1.405(4)
C51 C67 1.397(5)
C51 C66 1.399(5)
C51 H51A 0.9300
C53 C61 1.382(5)
C53 H53A 0.9300
C54 C80 1.380(5)
C54 C92 1.508(5)
C55 B2 1.593(5)
C55 B2A 1.768(18)
C56 C84 1.504(5)
C61 C80 1.395(5)
C61 C88 1.516(5)
C63 H63A 0.9600
C63 H63B 0.9600
C63 H63C 0.9600
C66 C91 1.518(5)
C67 C93 1.511(4)
C80 H80A 0.9300
C84 H84A 0.9600
C84 H84B 0.9600
C84 H84C 0.9600
C88 H88A 0.9600
C88 H88B 0.9600
C88 H88C 0.9600
C91 H91A 0.9600
C91 H91B 0.9600
C91 H91C 0.9600
C92 H92A 0.9600
C92 H92B 0.9600
C92 H92C 0.9600
C93 H93A 0.9600
C93 H93B 0.9600
C93 H93C 0.9600
C99 C96 1.428(13)
C99 H99A 0.9600
C99 H99B 0.9600
C99 H99C 0.9600
C103 C100 1.561(7)
C103 H10A 0.9600
C103 H10B 0.9600
C103 H10C 0.9600
B2 N45 1.366(6)
B2 Br7 1.962(5)
N45 C100 1.457(7)
N45 C96 1.488(10)
C100 H10D 0.9700
C100 H10E 0.9700
C96 H96A 0.9700
C96 H96B 0.9700
B2A N45A 1.339(15)
B2A Br7A 1.951(14)
N45A C91A 1.382(15)
N45A C96A 1.43(4)
C91A C90A 1.60(2)
C91A H91D 0.9700
C91A H91E 0.9700
C96A C99A 1.77(4)
C96A H96C 0.9700
C96A H96D 0.9700
C90A H90D 0.9600
C90A H90E 0.9600
C90A H90F 0.9600
C99A H99D 0.9600
C99A H99E 0.9600
C99A H99F 0.9600

loop_
_geom_torsion_atom_site_label_1
_geom_torsion_atom_site_label_2
_geom_torsion_atom_site_label_3
_geom_torsion_atom_site_label_4
_geom_torsion
C9 N6 C5 C6 110.2(3)
C7 N6 C5 C6 -74.7(4)
C9 N6 C5 C33 -75.7(4)
C7 N6 C5 C33 99.5(3)
C33 C5 C6 C21 3.0(4)
N6 C5 C6 C21 177.0(3)
C33 C5 C6 C17 -174.2(3)
N6 C5 C6 C17 -0.2(4)
C9 N6 C7 C15 0.9(3)
C5 N6 C7 C15 -175.0(2)
C7 N6 C9 N4 -0.6(3)
C5 N6 C9 N4 175.1(2)
C7 N6 C9 B1 -179.2(3)
C5 N6 C9 B1 -3.6(5)
C15 N4 C9 N6 0.0(3)
C20 N4 C9 N6 -179.5(2)
C15 N4 C9 B1 178.8(3)
C20 N4 C9 B1 -0.7(4)
N6 C7 C15 N4 -0.8(3)
C9 N4 C15 C7 0.5(3)
C20 N4 C15 C7 -179.9(3)
C27 C14 C20 C2 -2.2(4)
C73 C14 C20 C2 176.3(3)
C27 C14 C20 N4 -178.1(3)
C73 C14 C20 N4 0.3(4)
C34 C2 C20 C14 2.8(4)
C26 C2 C20 C14 -175.0(3)
C34 C2 C20 N4 178.8(3)
C26 C2 C20 N4 1.0(4)
C9 N4 C20 C14 -82.8(4)
C15 N4 C20 C14 97.7(3)
C9 N4 C20 C2 101.1(3)
C15 N4 C20 C2 -78.4(3)
C5 C6 C21 C62 -1.3(4)
C17 C6 C21 C62 176.0(3)
C20 C14 C27 C31 0.2(4)
C73 C14 C27 C31 -178.3(3)
C14 C27 C31 C34 1.1(5)
C14 C27 C31 C85 178.7(3)
C62 C30 C33 C5 3.2(4)
C62 C30 C33 C42 -173.8(3)
C6 C5 C33 C30 -3.9(4)
N6 C5 C33 C30 -177.9(3)
C6 C5 C33 C42 173.1(3)
N6 C5 C33 C42 -0.8(4)
C20 C2 C34 C31 -1.4(4)
C26 C2 C34 C31 176.4(3)
C27 C31 C34 C2 -0.5(5)
C85 C31 C34 C2 -178.1(3)
B1 N7 C47 C77 -85.2(4)
C57 N7 C47 C77 98.0(3)
B1 N7 C57 C69 111.4(3)
C47 N7 C57 C69 -71.8(3)
C6 C21 C62 C30 0.6(5)
C6 C21 C62 C90 -177.3(3)
C33 C30 C62 C21 -1.6(5)
C33 C30 C62 C90 176.2(3)
C57 N7 B1 C9 3.8(5)
C47 N7 B1 C9 -172.7(3)
C57 N7 B1 Br2 -179.4(2)
C47 N7 B1 Br2 4.1(4)
N6 C9 B1 N7 -73.7(4)
N4 C9 B1 N7 107.8(4)
N6 C9 B1 Br2 109.3(3)
N4 C9 B1 Br2 -69.1(3)
C55 N11 C32 C41 0.9(3)
C50 N11 C32 C41 -178.4(3)
N11 C32 C41 N10 -0.6(3)
C55 N10 C41 C32 0.0(4)
C43 N10 C41 C32 175.8(3)
C53 C23 C43 C54 3.3(5)
C63 C23 C43 C54 -174.8(3)
C53 C23 C43 N10 -176.5(3)
C63 C23 C43 N10 5.5(5)
C55 N10 C43 C23 67.3(4)
C41 N10 C43 C23 -107.8(4)
C55 N10 C43 C54 -112.4(4)
C41 N10 C43 C54 72.5(4)
C55 N11 C50 C67 -111.2(4)
C32 N11 C50 C67 67.9(4)
C55 N11 C50 C56 72.0(4)
C32 N11 C50 C56 -108.8(3)
C43 C23 C53 C61 -2.1(5)
C63 C23 C53 C61 176.0(3)
C23 C43 C54 C80 -2.8(5)
N10 C43 C54 C80 176.9(3)
C23 C43 C54 C92 176.3(3)
N10 C43 C54 C92 -4.0(5)
C41 N10 C55 N11 0.5(4)
C43 N10 C55 N11 -175.2(3)
C41 N10 C55 B2 -172.0(3)
C43 N10 C55 B2 12.3(5)
C41 N10 C55 B2A 147.5(7)
C43 N10 C55 B2A -28.2(9)
C32 N11 C55 N10 -0.9(3)
C50 N11 C55 N10 178.4(3)
C32 N11 C55 B2 170.4(4)
C50 N11 C55 B2 -10.3(6)
C32 N11 C55 B2A -158.0(6)
C50 N11 C55 B2A 21.3(7)
C66 C49 C56 C50 -0.7(5)
C66 C49 C56 C84 179.0(3)
C67 C50 C56 C49 3.4(5)
N11 C50 C56 C49 -180.0(3)
C67 C50 C56 C84 -176.3(3)
N11 C50 C56 C84 0.3(5)
C23 C53 C61 C80 0.6(5)
C23 C53 C61 C88 -177.6(3)
C56 C49 C66 C51 -1.4(5)
C56 C49 C66 C91 177.8(3)
C67 C51 C66 C49 1.1(5)
C67 C51 C66 C91 -178.2(3)
C56 C50 C67 C51 -3.8(5)
N11 C50 C67 C51 179.6(3)
C56 C50 C67 C93 175.1(3)
N11 C50 C67 C93 -1.5(5)
C66 C51 C67 C50 1.5(5)
C66 C51 C67 C93 -177.4(3)
C43 C54 C80 C61 1.1(5)
C92 C54 C80 C61 -178.0(3)
C53 C61 C80 C54 -0.1(5)
C88 C61 C80 C54 178.1(4)
N10 C55 B2 N45 -122.2(4)
N11 C55 B2 N45 67.5(6)
N10 C55 B2 Br7 55.8(4)
N11 C55 B2 Br7 -114.5(4)
C55 B2 N45 C100 -1.0(7)
Br7 B2 N45 C100 -178.9(4)
C55 B2 N45 C96 169.4(5)
Br7 B2 N45 C96 -8.5(7)
B2 N45 C100 C103 -114.3(5)
C96 N45 C100 C103 74.1(6)
B2 N45 C96 C99 -86.9(9)
C100 N45 C96 C99 84.6(9)
N10 C55 B2A N45A 71.2(17)
N11 C55 B2A N45A -142.3(13)
N10 C55 B2A Br7A -101.0(12)
N11 C55 B2A Br7A 45.5(14)
C55 B2A N45A C91A 14(2)
Br7A B2A N45A C91A -172.6(13)
C55 B2A N45A C96A -178(2)
Br7A B2A N45A C96A -5(3)
B2A N45A C91A C90A -125.5(19)
C96A N45A C91A C90A 64(2)
B2A N45A C96A C99A 103(2)
C91A N45A C96A C99A -87.9(18)
